data_7056452
loop_
_publ_author_name
'Madhu, Suresh'
'Rashmi, E.'
'Gonnade, Rajesh G.'
'Sanjayan, G. J.'

_publ_section_title
;
 Exploring Gem-Dimethyl Effect in the Formation of Imine-Based Macrocycles
 and Cages
;
_journal_name_full 'New J. Chem.'
_journal_paper_doi 10.1039/C7NJ02069D
_journal_year 2017
_chemical_formula_moiety 'C78 H78 N8, 2(C H Cl3)'
_chemical_formula_sum 'C80 H80 Cl6 N8'
_chemical_formula_weight 1366.22
_space_group_crystal_system monoclinic
_space_group_IT_number 13
_space_group_name_Hall '-P 2yc'
_space_group_name_H-M_alt 'P 1 2/c 1'
_symmetry_space_group_name_Hall '-P 2yc'
_symmetry_space_group_name_H-M 'P 1 2/c 1'
_atom_sites_solution_hydrogens geom
_audit_creation_method SHELXL-2014/7
_audit_update_record
;
2017-03-15 deposited with the CCDC.
2017-07-20 downloaded from the CCDC.
;
_cell_angle_alpha 90
_cell_angle_beta 98.2140(10)
_cell_angle_gamma 90
_cell_formula_units_Z 4
_cell_length_a 24.2039(9)
_cell_length_b 14.9856(6)
_cell_length_c 19.4818(8)
_cell_measurement_reflns_used 9924
_cell_measurement_temperature 100(2)
_cell_measurement_theta_max 28.20
_cell_measurement_theta_min 2.31
_cell_volume 6993.8(5)
_computing_cell_refinement 'SAINT (Bruker, 2016)'
_computing_data_collection 'APEX3 (Bruker, 2016)'
_computing_data_reduction 'SAINT (Bruker, 2016)'
_computing_molecular_graphics 'Bruker SHELXTL'
_computing_publication_material 'Bruker SHELXTL'
_computing_structure_refinement 'SHELXL-2014/7 (Sheldrick, 2014)'
_computing_structure_solution 'SHELXS-97 (Sheldrick 2008)'
_diffrn_ambient_temperature 100(2)
_diffrn_detector 'Photon II CPAD Area Detector'
_diffrn_measured_fraction_theta_full 0.998
_diffrn_measured_fraction_theta_max 0.997
_diffrn_measurement_device '\k-geometry diffractometer'
_diffrn_measurement_device_type 'Bruker D8 VENTURE Kappa Duo PHOTON II CPAD'
_diffrn_measurement_method '\f and \w scans'
_diffrn_radiation_monochromator 'multilayer mirrors'
_diffrn_radiation_type CuK\a
_diffrn_radiation_wavelength 1.54178
_diffrn_reflns_av_R_equivalents 0.0789
_diffrn_reflns_av_unetI/netI 0.0642
_diffrn_reflns_Laue_measured_fraction_full 0.998
_diffrn_reflns_Laue_measured_fraction_max 0.997
_diffrn_reflns_limit_h_max 31
_diffrn_reflns_limit_h_min -30
_diffrn_reflns_limit_k_max 19
_diffrn_reflns_limit_k_min -16
_diffrn_reflns_limit_l_max 25
_diffrn_reflns_limit_l_min -24
_diffrn_reflns_number 72317
_diffrn_reflns_point_group_measured_fraction_full 0.998
_diffrn_reflns_point_group_measured_fraction_max 0.997
_diffrn_reflns_theta_full 67.679
_diffrn_reflns_theta_max 89.698
_diffrn_reflns_theta_min 5.184
_diffrn_source 'micro-focus sealed tube'
_diffrn_source_type 'Incoatech I\mS HB'
_exptl_absorpt_coefficient_mu 2.635
_exptl_absorpt_correction_T_max 0.797
_exptl_absorpt_correction_T_min 0.582
_exptl_absorpt_correction_type multi-scan
_exptl_absorpt_process_details 'SADABS(Bruker, 2016)'
_exptl_crystal_colour colourless
_exptl_crystal_density_diffrn 1.298
_exptl_crystal_description block
_exptl_crystal_F_000 2872
_exptl_crystal_recrystallization_method 'Re-crystallisation from solvent: chloroform'
_exptl_crystal_size_max 0.230
_exptl_crystal_size_mid 0.110
_exptl_crystal_size_min 0.090
_refine_diff_density_max 1.117
_refine_diff_density_min -0.758
_refine_diff_density_rms 0.073
_refine_ls_extinction_method none
_refine_ls_goodness_of_fit_ref 1.027
_refine_ls_hydrogen_treatment constr
_refine_ls_matrix_type full
_refine_ls_number_parameters 861
_refine_ls_number_reflns 15946
_refine_ls_number_restraints 0
_refine_ls_restrained_S_all 1.027
_refine_ls_R_factor_all 0.1031
_refine_ls_R_factor_gt 0.0592
_refine_ls_shift/su_max 0.001
_refine_ls_shift/su_mean 0.000
_refine_ls_structure_factor_coef Fsqd
_refine_ls_weighting_details 'w=1/[\s^2^(Fo^2^)+(0.0690P)^2^+8.3715P] where P=(Fo^2^+2Fc^2^)/3'
_refine_ls_weighting_scheme calc
_refine_ls_wR_factor_gt 0.1402
_refine_ls_wR_factor_ref 0.1615
_reflns_Friedel_coverage 0.000
_reflns_number_gt 10501
_reflns_number_total 15946
_reflns_threshold_expression 'I > 2\s(I)'
_cod_data_source_file c7nj02069d2.cif
_cod_data_source_block mo_MC66_0ma_a
_cod_database_code 7056452
_shelx_shelxl_version_number 2014/7
_shelx_space_group_comment
;
The symmetry employed for this shelxl refinement is uniquely defined
by the following loop, which should always be used as a source of
symmetry information in preference to the above space-group names.
They are only intended as comments.
;
_shelx_estimated_absorpt_t_min 0.582
_shelx_estimated_absorpt_t_max 0.797

loop_
_space_group_symop_operation_xyz
'x, y, z'
'-x, y, -z+1/2'
'-x, -y, -z'
'x, -y, z-1/2'

loop_
_atom_site_label
_atom_site_type_symbol
_atom_site_fract_x
_atom_site_fract_y
_atom_site_fract_z
_atom_site_U_iso_or_equiv
_atom_site_adp_type
_atom_site_occupancy
_atom_site_site_symmetry_order
_atom_site_calc_flag
_atom_site_refinement_flags_posn
_atom_site_refinement_flags_adp
_atom_site_refinement_flags_occupancy
N1 N 0.99405(8) 0.36583(15) 0.87704(12) 0.0167(5) Uani 1 1 d . . .
N2 N 0.75286(8) 0.17152(15) 0.83741(11) 0.0163(5) Uani 1 1 d . . .
N3 N 1.02663(9) 0.79124(15) 0.86810(12) 0.0184(5) Uani 1 1 d . . .
N4 N 1.21739(9) 0.12139(15) 0.88674(11) 0.0161(5) Uani 1 1 d . . .
C1 C 0.93784(10) 0.33858(18) 0.86854(13) 0.0144(5) Uani 1 1 d . . .
C2 C 0.92384(11) 0.25035(19) 0.85141(15) 0.0194(6) Uani 1 1 d . . .
H2 H 0.9525 0.2090 0.8452 0.023 Uiso 1 1 calc R U .
C3 C 0.86895(11) 0.2221(2) 0.84338(15) 0.0210(6) Uani 1 1 d . . .
H3 H 0.8605 0.1615 0.8319 0.025 Uiso 1 1 calc R U .
C4 C 0.82580(10) 0.28105(19) 0.85179(14) 0.0169(5) Uani 1 1 d . . .
C5 C 0.83990(10) 0.36941(18) 0.86700(13) 0.0157(5) Uani 1 1 d . . .
H5 H 0.8110 0.4110 0.8716 0.019 Uiso 1 1 calc R U .
C6 C 0.89486(10) 0.39883(18) 0.87574(13) 0.0154(5) Uani 1 1 d . . .
H6 H 0.9033 0.4596 0.8866 0.018 Uiso 1 1 calc R U .
C7 C 0.76723(10) 0.25251(19) 0.84517(14) 0.0178(6) Uani 1 1 d . . .
H7 H 0.7391 0.2964 0.8468 0.021 Uiso 1 1 calc R U .
C8 C 1.00951(10) 0.45699(17) 0.88376(14) 0.0143(5) Uani 1 1 d . . .
C9 C 0.98698(11) 0.51921(19) 0.83416(14) 0.0177(6) Uani 1 1 d . . .
H9 H 0.9617 0.5000 0.7951 0.021 Uiso 1 1 calc R U .
C10 C 1.00101(11) 0.60791(19) 0.84123(14) 0.0187(6) Uani 1 1 d . . .
H10 H 0.9848 0.6496 0.8075 0.022 Uiso 1 1 calc R U .
C11 C 1.03890(10) 0.63730(18) 0.89769(14) 0.0148(5) Uani 1 1 d . . .
C12 C 1.06274(10) 0.57493(18) 0.94573(14) 0.0168(5) Uani 1 1 d . . .
H12 H 1.0895 0.5938 0.9834 0.020 Uiso 1 1 calc R U .
C13 C 1.04801(10) 0.48534(18) 0.93959(14) 0.0163(5) Uani 1 1 d . . .
H13 H 1.0641 0.4436 0.9733 0.020 Uiso 1 1 calc R U .
C14 C 1.05315(11) 0.73259(19) 0.90632(14) 0.0179(6) Uani 1 1 d . . .
H14 H 1.0827 0.7503 0.9411 0.022 Uiso 1 1 calc R U .
C15 C 1.03864(10) 0.30182(17) 0.88732(14) 0.0153(5) Uani 1 1 d . . .
C16 C 1.07627(11) 0.29804(19) 0.83937(15) 0.0190(6) Uani 1 1 d . . .
H16 H 1.0705 0.3345 0.7991 0.023 Uiso 1 1 calc R U .
C17 C 1.12195(11) 0.24136(19) 0.85020(14) 0.0185(6) Uani 1 1 d . . .
H17 H 1.1476 0.2398 0.8176 0.022 Uiso 1 1 calc R U .
C18 C 1.13042(10) 0.18661(17) 0.90870(14) 0.0145(5) Uani 1 1 d . . .
C19 C 1.09145(10) 0.18933(18) 0.95542(14) 0.0166(5) Uani 1 1 d . . .
H19 H 1.0961 0.1510 0.9947 0.020 Uiso 1 1 calc R U .
C20 C 1.04620(10) 0.24699(18) 0.94531(14) 0.0173(5) Uani 1 1 d . . .
H20 H 1.0205 0.2489 0.9779 0.021 Uiso 1 1 calc R U .
C21 C 1.17853(10) 0.12594(18) 0.92333(14) 0.0161(5) Uani 1 1 d . . .
H21 H 1.1804 0.0880 0.9627 0.019 Uiso 1 1 calc R U .
C22 C 0.69393(10) 0.14350(18) 0.83240(14) 0.0162(5) Uani 1 1 d . . .
C23 C 0.69103(11) 0.0864(2) 0.89718(15) 0.0219(6) Uani 1 1 d . . .
H23A H 0.7161 0.0350 0.8969 0.033 Uiso 1 1 calc R U .
H23B H 0.6527 0.0653 0.8971 0.033 Uiso 1 1 calc R U .
H23C H 0.7025 0.1223 0.9388 0.033 Uiso 1 1 calc R U .
C24 C 0.65148(10) 0.21979(19) 0.83063(15) 0.0188(6) Uani 1 1 d . . .
H24A H 0.6593 0.2549 0.8734 0.028 Uiso 1 1 calc R U .
H24B H 0.6137 0.1950 0.8268 0.028 Uiso 1 1 calc R U .
H24C H 0.6543 0.2583 0.7906 0.028 Uiso 1 1 calc R U .
C25 C 0.68046(10) 0.08829(18) 0.76589(14) 0.0148(5) Uani 1 1 d . . .
C26 C 0.71256(10) 0.09760(17) 0.71213(13) 0.0142(5) Uani 1 1 d . . .
H26 H 0.7434 0.1374 0.7179 0.017 Uiso 1 1 calc R U .
C27 C 0.70057(10) 0.05010(17) 0.65041(14) 0.0148(5) Uani 1 1 d . . .
C28 C 0.65485(11) -0.00810(19) 0.64307(15) 0.0195(6) Uani 1 1 d . . .
H28 H 0.6456 -0.0408 0.6012 0.023 Uiso 1 1 calc R U .
C29 C 0.62302(11) -0.01849(19) 0.69618(15) 0.0206(6) Uani 1 1 d . . .
H29 H 0.5925 -0.0589 0.6907 0.025 Uiso 1 1 calc R U .
C30 C 0.63536(11) 0.02964(19) 0.75732(15) 0.0196(6) Uani 1 1 d . . .
H30 H 0.6131 0.0226 0.7933 0.023 Uiso 1 1 calc R U .
C31 C 1.04101(11) 0.88673(18) 0.87837(14) 0.0177(6) Uani 1 1 d . . .
C32 C 1.10410(12) 0.9020(2) 0.89545(17) 0.0295(7) Uani 1 1 d . . .
H32A H 1.1176 0.8776 0.9415 0.044 Uiso 1 1 calc R U .
H32B H 1.1120 0.9661 0.8951 0.044 Uiso 1 1 calc R U .
H32C H 1.1231 0.8721 0.8607 0.044 Uiso 1 1 calc R U .
C33 C 1.01140(15) 0.9207(2) 0.93774(17) 0.0329(7) Uani 1 1 d . . .
H33A H 0.9713 0.9088 0.9269 0.049 Uiso 1 1 calc R U .
H33B H 1.0176 0.9850 0.9435 0.049 Uiso 1 1 calc R U .
H33C H 1.0264 0.8899 0.9808 0.049 Uiso 1 1 calc R U .
C34 C 1.01922(10) 0.93651(18) 0.81119(14) 0.0168(5) Uani 1 1 d . . .
C35 C 1.01946(11) 1.02969(19) 0.81028(15) 0.0207(6) Uani 1 1 d . . .
H35 H 1.0331 1.0618 0.8513 0.025 Uiso 1 1 calc R U .
C36 C 1.0000 1.0755(3) 0.7500 0.0230(9) Uani 1 2 d S T P
H36 H 1.0000 1.1389 0.7500 0.028 Uiso 1 2 calc R U P
C37 C 1.0000 0.8916(3) 0.7500 0.0159(7) Uani 1 2 d S T P
H37 H 1.0000 0.8282 0.7500 0.019 Uiso 1 2 calc R U P
C38 C 1.26369(10) 0.05706(18) 0.90773(14) 0.0148(5) Uani 1 1 d . . .
C39 C 1.29921(11) 0.09341(19) 0.97338(14) 0.0193(6) Uani 1 1 d . . .
H39A H 1.3131 0.1530 0.9640 0.029 Uiso 1 1 calc R U .
H39B H 1.3309 0.0534 0.9871 0.029 Uiso 1 1 calc R U .
H39C H 1.2764 0.0970 1.0110 0.029 Uiso 1 1 calc R U .
C40 C 1.24121(11) -0.03611(18) 0.92141(15) 0.0186(6) Uani 1 1 d . . .
H40A H 1.2199 -0.0332 0.9605 0.028 Uiso 1 1 calc R U .
H40B H 1.2725 -0.0776 0.9325 0.028 Uiso 1 1 calc R U .
H40C H 1.2169 -0.0570 0.8799 0.028 Uiso 1 1 calc R U .
N1' N 0.51289(9) 0.31221(15) 0.61736(12) 0.0191(5) Uani 1 1 d . . .
N2' N 0.74576(8) 0.52761(15) 0.68189(11) 0.0146(4) Uani 1 1 d . . .
N3' N 0.45171(9) -0.10361(15) 0.64169(12) 0.0170(5) Uani 1 1 d . . .
N4' N 0.28817(9) 0.55414(15) 0.58753(12) 0.0170(5) Uani 1 1 d . . .
C1' C 0.57787(10) 0.43117(18) 0.65655(14) 0.0166(5) Uani 1 1 d . . .
H1' H 0.5472 0.4691 0.6614 0.020 Uiso 1 1 calc R U .
C2' C 0.63164(10) 0.46360(18) 0.67148(13) 0.0162(5) Uani 1 1 d . . .
H2' H 0.6374 0.5236 0.6867 0.019 Uiso 1 1 calc R U .
C3' C 0.67788(10) 0.40966(18) 0.66467(13) 0.0145(5) Uani 1 1 d . . .
C4' C 0.66771(10) 0.32085(18) 0.64513(13) 0.0161(5) Uani 1 1 d . . .
H4' H 0.6985 0.2824 0.6423 0.019 Uiso 1 1 calc R U .
C5' C 0.61389(10) 0.28717(18) 0.62978(14) 0.0162(5) Uani 1 1 d . . .
H5' H 0.6083 0.2266 0.6162 0.019 Uiso 1 1 calc R U .
C6' C 0.56798(10) 0.34253(18) 0.63427(13) 0.0146(5) Uani 1 1 d . . .
C7' C 0.73524(10) 0.44459(18) 0.67670(13) 0.0158(5) Uani 1 1 d . . .
H7' H 0.7655 0.4037 0.6807 0.019 Uiso 1 1 calc R U .
C8' C 0.49884(10) 0.22012(18) 0.60969(14) 0.0158(5) Uani 1 1 d . . .
C9' C 0.51570(11) 0.15963(19) 0.66268(15) 0.0198(6) Uani 1 1 d . . .
H9' H 0.5383 0.1792 0.7038 0.024 Uiso 1 1 calc R U .
C10' C 0.49976(11) 0.07122(19) 0.65582(14) 0.0191(6) Uani 1 1 d . . .
H10' H 0.5108 0.0309 0.6928 0.023 Uiso 1 1 calc R U .
C11' C 0.46757(10) 0.04025(18) 0.59523(14) 0.0157(5) Uani 1 1 d . . .
C12' C 0.45164(11) 0.10086(19) 0.54212(14) 0.0182(6) Uani 1 1 d . . .
H12' H 0.4306 0.0807 0.5001 0.022 Uiso 1 1 calc R U .
C13' C 0.46591(10) 0.18997(19) 0.54950(15) 0.0185(6) Uani 1 1 d . . .
H13' H 0.4532 0.2309 0.5134 0.022 Uiso 1 1 calc R U .
C14' C 0.45002(10) -0.05475(18) 0.58888(14) 0.0166(5) Uani 1 1 d . . .
H14' H 0.4373 -0.0790 0.5443 0.020 Uiso 1 1 calc R U .
C15' C 0.46777(10) 0.37527(18) 0.60214(14) 0.0171(5) Uani 1 1 d . . .
C16' C 0.43187(11) 0.38949(18) 0.65083(14) 0.0177(6) Uani 1 1 d . . .
H16' H 0.4387 0.3611 0.6948 0.021 Uiso 1 1 calc R U .
C17' C 0.38614(11) 0.44524(18) 0.63502(14) 0.0166(5) Uani 1 1 d . . .
H17' H 0.3615 0.4545 0.6681 0.020 Uiso 1 1 calc R U .
C18' C 0.37605(10) 0.48802(18) 0.57059(14) 0.0166(5) Uani 1 1 d . . .
C19' C 0.41370(11) 0.4755(2) 0.52403(15) 0.0220(6) Uani 1 1 d . . .
H19' H 0.4080 0.5060 0.4808 0.026 Uiso 1 1 calc R U .
C20' C 0.45954(11) 0.41929(19) 0.53919(15) 0.0208(6) Uani 1 1 d . . .
H20' H 0.4849 0.4113 0.5067 0.025 Uiso 1 1 calc R U .
C21' C 0.32625(11) 0.54388(18) 0.55013(14) 0.0176(5) Uani 1 1 d . . .
H21' H 0.3226 0.5736 0.5067 0.021 Uiso 1 1 calc R U .
C22' C 0.80415(10) 0.56069(18) 0.69242(14) 0.0160(5) Uani 1 1 d . . .
C23' C 0.80758(11) 0.62737(19) 0.63327(14) 0.0202(6) Uani 1 1 d . . .
H23D H 0.7955 0.5981 0.5886 0.030 Uiso 1 1 calc R U .
H23E H 0.8462 0.6481 0.6350 0.030 Uiso 1 1 calc R U .
H23F H 0.7832 0.6784 0.6384 0.030 Uiso 1 1 calc R U .
C24' C 0.84872(10) 0.48802(19) 0.68990(14) 0.0186(6) Uani 1 1 d . . .
H24D H 0.8471 0.4455 0.7278 0.028 Uiso 1 1 calc R U .
H24E H 0.8858 0.5157 0.6949 0.028 Uiso 1 1 calc R U .
H24F H 0.8416 0.4566 0.6454 0.028 Uiso 1 1 calc R U .
C25' C 0.43177(10) -0.19705(18) 0.63822(14) 0.0160(5) Uani 1 1 d . . .
C26' C 0.43077(12) -0.2408(2) 0.56673(15) 0.0243(6) Uani 1 1 d . . .
H26A H 0.4051 -0.2079 0.5322 0.036 Uiso 1 1 calc R U .
H26B H 0.4182 -0.3027 0.5687 0.036 Uiso 1 1 calc R U .
H26C H 0.4684 -0.2396 0.5536 0.036 Uiso 1 1 calc R U .
C27' C 0.37262(11) -0.1937(2) 0.65803(15) 0.0218(6) Uani 1 1 d . . .
H27A H 0.3737 -0.1643 0.7031 0.033 Uiso 1 1 calc R U .
H27B H 0.3583 -0.2546 0.6608 0.033 Uiso 1 1 calc R U .
H27C H 0.3481 -0.1601 0.6228 0.033 Uiso 1 1 calc R U .
C28' C 0.46852(10) -0.24935(18) 0.69507(14) 0.0158(5) Uani 1 1 d . . .
C29' C 0.46848(11) -0.34279(18) 0.69586(14) 0.0193(6) Uani 1 1 d . . .
H29' H 0.4469 -0.3750 0.6595 0.023 Uiso 1 1 calc R U .
C30' C 0.5000 -0.3882(3) 0.7500 0.0196(8) Uani 1 2 d S T P
H30' H 0.5000 -0.4515 0.7500 0.024 Uiso 1 2 calc R U P
C31' C 0.5000 -0.2050(3) 0.7500 0.0155(7) Uani 1 2 d S T P
H31' H 0.5000 -0.1416 0.7500 0.019 Uiso 1 2 calc R U P
C32' C 0.23917(10) 0.60958(18) 0.56039(13) 0.0156(5) Uani 1 1 d . . .
C33' C 0.25683(11) 0.69868(19) 0.53161(15) 0.0209(6) Uani 1 1 d . . .
H33D H 0.2806 0.7313 0.5682 0.031 Uiso 1 1 calc R U .
H33E H 0.2236 0.7343 0.5153 0.031 Uiso 1 1 calc R U .
H33F H 0.2776 0.6875 0.4929 0.031 Uiso 1 1 calc R U .
C34' C 0.20387(12) 0.5570(2) 0.50215(15) 0.0236(6) Uani 1 1 d . . .
H34A H 0.2261 0.5451 0.4649 0.035 Uiso 1 1 calc R U .
H34B H 0.1708 0.5919 0.4838 0.035 Uiso 1 1 calc R U .
H34C H 0.1921 0.5003 0.5206 0.035 Uiso 1 1 calc R U .
C35' C 0.20428(10) 0.62695(18) 0.61881(14) 0.0166(5) Uani 1 1 d . . .
C36' C 0.15674(11) 0.6806(2) 0.60517(15) 0.0231(6) Uani 1 1 d . . .
H36' H 0.1464 0.7044 0.5600 0.028 Uiso 1 1 calc R U .
C37' C 0.12458(11) 0.6995(2) 0.65682(16) 0.0268(7) Uani 1 1 d . . .
H37' H 0.0931 0.7377 0.6473 0.032 Uiso 1 1 calc R U .
C38' C 0.13838(11) 0.6628(2) 0.72231(16) 0.0239(6) Uani 1 1 d . . .
H38' H 0.1162 0.6759 0.7576 0.029 Uiso 1 1 calc R U .
C39' C 0.18453(10) 0.60689(18) 0.73680(14) 0.0168(5) Uani 1 1 d . . .
C40' C 0.21738(10) 0.59090(17) 0.68486(13) 0.0149(5) Uani 1 1 d . . .
H40' H 0.2496 0.5544 0.6949 0.018 Uiso 1 1 calc R U .
C41 C 0.81573(12) 0.9808(2) 0.83184(17) 0.0307(7) Uani 1 1 d . . .
H41 H 0.7915 1.0341 0.8194 0.037 Uiso 1 1 calc R U .
Cl1 Cl 0.67253(3) 0.73171(7) 0.54212(5) 0.0416(2) Uani 1 1 d . . .
Cl2 Cl 0.70194(4) 0.77727(6) 0.68733(5) 0.0414(2) Uani 1 1 d . . .
Cl3 Cl 0.59387(3) 0.70049(7) 0.63832(5) 0.0442(2) Uani 1 1 d . . .
C42 C 0.66506(12) 0.7019(2) 0.62784(17) 0.0307(7) Uani 1 1 d . . .
H42 H 0.6808 0.6408 0.6374 0.037 Uiso 1 1 calc R U .
Cl4 Cl 0.86320(4) 0.97218(7) 0.77202(5) 0.0448(2) Uani 1 1 d . . .
Cl5 Cl 0.85318(4) 0.99747(8) 0.91618(5) 0.0520(3) Uani 1 1 d . . .
Cl6 Cl 0.77307(4) 0.88683(7) 0.83021(7) 0.0639(3) Uani 1 1 d . . .

loop_
_atom_site_aniso_label
_atom_site_aniso_U_11
_atom_site_aniso_U_22
_atom_site_aniso_U_33
_atom_site_aniso_U_23
_atom_site_aniso_U_13
_atom_site_aniso_U_12
N1 0.0098(10) 0.0168(12) 0.0228(12) -0.0009(9) 0.0006(9) -0.0001(8)
N2 0.0094(10) 0.0235(13) 0.0159(11) -0.0008(9) 0.0015(8) 0.0009(9)
N3 0.0164(11) 0.0158(12) 0.0224(12) 0.0008(10) 0.0007(9) -0.0035(9)
N4 0.0123(10) 0.0193(12) 0.0163(11) 0.0001(9) 0.0003(8) 0.0035(8)
C1 0.0098(11) 0.0200(14) 0.0132(13) -0.0001(10) 0.0009(9) -0.0004(10)
C2 0.0125(12) 0.0198(14) 0.0263(15) -0.0042(12) 0.0046(10) 0.0003(10)
C3 0.0141(12) 0.0207(15) 0.0285(16) -0.0053(12) 0.0039(11) -0.0027(10)
C4 0.0130(12) 0.0229(15) 0.0143(13) -0.0029(11) 0.0007(10) -0.0005(10)
C5 0.0127(12) 0.0190(14) 0.0154(13) 0.0009(11) 0.0022(10) 0.0035(10)
C6 0.0145(12) 0.0173(14) 0.0138(13) -0.0015(10) -0.0003(10) -0.0002(10)
C7 0.0118(12) 0.0242(15) 0.0179(14) -0.0013(11) 0.0034(10) 0.0024(10)
C8 0.0103(11) 0.0150(13) 0.0178(13) -0.0006(10) 0.0025(10) 0.0002(9)
C9 0.0141(12) 0.0225(15) 0.0147(13) -0.0001(11) -0.0042(10) -0.0026(10)
C10 0.0147(12) 0.0211(15) 0.0193(14) 0.0040(11) -0.0004(10) 0.0002(10)
C11 0.0100(11) 0.0162(13) 0.0181(13) 0.0003(11) 0.0017(10) 0.0000(9)
C12 0.0146(12) 0.0198(14) 0.0153(13) -0.0037(11) -0.0002(10) 0.0004(10)
C13 0.0121(12) 0.0223(14) 0.0141(13) 0.0017(11) 0.0000(10) 0.0023(10)
C14 0.0149(12) 0.0215(14) 0.0174(14) -0.0030(11) 0.0023(10) -0.0011(10)
C15 0.0117(11) 0.0129(13) 0.0206(14) -0.0020(11) -0.0001(10) -0.0009(9)
C16 0.0167(12) 0.0193(14) 0.0205(14) 0.0027(11) 0.0007(11) 0.0002(10)
C17 0.0141(12) 0.0220(15) 0.0200(14) -0.0005(11) 0.0045(10) 0.0007(10)
C18 0.0103(11) 0.0147(13) 0.0175(13) -0.0049(10) -0.0014(9) -0.0016(9)
C19 0.0154(12) 0.0170(14) 0.0171(13) 0.0012(11) 0.0006(10) 0.0000(10)
C20 0.0137(12) 0.0195(14) 0.0193(14) -0.0002(11) 0.0048(10) -0.0006(10)
C21 0.0162(12) 0.0152(13) 0.0162(13) -0.0001(11) 0.0004(10) -0.0003(10)
C22 0.0092(11) 0.0236(15) 0.0159(13) 0.0007(11) 0.0022(10) -0.0001(10)
C23 0.0153(13) 0.0303(16) 0.0207(15) 0.0043(12) 0.0048(11) -0.0004(11)
C24 0.0113(12) 0.0249(15) 0.0206(14) -0.0016(12) 0.0034(10) 0.0027(10)
C25 0.0098(11) 0.0176(13) 0.0165(13) 0.0025(11) -0.0001(10) 0.0020(9)
C26 0.0118(11) 0.0117(12) 0.0184(13) 0.0031(10) -0.0002(10) -0.0012(9)
C27 0.0110(11) 0.0147(13) 0.0181(13) 0.0040(10) 0.0004(10) 0.0016(9)
C28 0.0141(12) 0.0205(14) 0.0233(15) -0.0028(12) 0.0002(11) -0.0010(10)
C29 0.0138(12) 0.0196(15) 0.0285(16) -0.0005(12) 0.0028(11) -0.0056(10)
C30 0.0127(12) 0.0220(15) 0.0249(15) 0.0010(12) 0.0058(11) -0.0012(10)
C31 0.0209(13) 0.0140(13) 0.0182(14) -0.0004(11) 0.0025(11) -0.0032(10)
C32 0.0245(15) 0.0239(16) 0.0362(18) 0.0066(14) -0.0085(13) -0.0108(12)
C33 0.053(2) 0.0219(17) 0.0267(17) -0.0004(13) 0.0170(15) 0.0014(14)
C34 0.0111(11) 0.0173(14) 0.0223(14) 0.0010(11) 0.0038(10) -0.0013(10)
C35 0.0214(13) 0.0206(15) 0.0205(15) -0.0033(12) 0.0039(11) -0.0027(11)
C36 0.025(2) 0.015(2) 0.029(2) 0.000 0.0043(17) 0.000
C37 0.0126(16) 0.0139(19) 0.022(2) 0.000 0.0038(14) 0.000
C38 0.0117(11) 0.0165(13) 0.0158(13) 0.0000(10) -0.0001(10) 0.0021(10)
C39 0.0160(12) 0.0223(15) 0.0182(14) -0.0026(11) -0.0027(10) 0.0024(11)
C40 0.0157(12) 0.0172(14) 0.0230(14) 0.0014(11) 0.0030(10) 0.0010(10)
N1' 0.0114(10) 0.0155(12) 0.0298(13) 0.0012(10) 0.0013(9) -0.0026(8)
N2' 0.0104(10) 0.0207(12) 0.0123(11) 0.0000(9) -0.0002(8) -0.0017(8)
N3' 0.0158(11) 0.0156(12) 0.0182(12) 0.0001(9) -0.0021(9) -0.0003(9)
N4' 0.0152(10) 0.0177(12) 0.0173(11) 0.0014(9) -0.0001(9) 0.0005(9)
C1' 0.0126(12) 0.0173(14) 0.0204(14) -0.0005(11) 0.0047(10) -0.0011(10)
C2' 0.0172(12) 0.0176(14) 0.0139(13) -0.0013(10) 0.0027(10) -0.0032(10)
C3' 0.0144(12) 0.0184(14) 0.0103(12) 0.0014(10) 0.0012(9) -0.0021(10)
C4' 0.0144(12) 0.0188(14) 0.0152(13) 0.0015(11) 0.0028(10) 0.0008(10)
C5' 0.0148(12) 0.0150(13) 0.0187(13) -0.0007(11) 0.0020(10) -0.0010(10)
C6' 0.0121(12) 0.0204(14) 0.0115(12) 0.0020(10) 0.0022(9) -0.0022(10)
C7' 0.0121(12) 0.0213(14) 0.0139(13) 0.0010(11) 0.0019(10) 0.0009(10)
C8' 0.0087(11) 0.0156(13) 0.0235(14) -0.0023(11) 0.0033(10) -0.0028(9)
C9' 0.0164(13) 0.0217(15) 0.0191(14) 0.0013(11) -0.0048(10) -0.0017(11)
C10' 0.0155(12) 0.0208(15) 0.0191(14) 0.0039(11) -0.0037(10) -0.0032(10)
C11' 0.0100(11) 0.0183(14) 0.0190(14) 0.0001(11) 0.0025(10) -0.0014(10)
C12' 0.0164(12) 0.0229(15) 0.0145(13) 0.0015(11) -0.0003(10) -0.0022(10)
C13' 0.0137(12) 0.0185(14) 0.0228(14) 0.0059(11) 0.0008(10) -0.0007(10)
C14' 0.0099(11) 0.0204(14) 0.0188(14) -0.0036(11) -0.0007(10) -0.0010(10)
C15' 0.0135(12) 0.0134(13) 0.0238(14) -0.0005(11) 0.0003(10) -0.0026(10)
C16' 0.0176(13) 0.0194(14) 0.0153(13) 0.0011(11) -0.0003(10) -0.0035(10)
C17' 0.0170(12) 0.0184(14) 0.0148(13) 0.0007(11) 0.0039(10) 0.0002(10)
C18' 0.0150(12) 0.0173(14) 0.0170(13) -0.0005(11) 0.0003(10) -0.0009(10)
C19' 0.0233(14) 0.0229(15) 0.0206(15) 0.0082(12) 0.0063(11) 0.0028(11)
C20' 0.0204(13) 0.0232(15) 0.0210(15) 0.0024(12) 0.0102(11) 0.0005(11)
C21' 0.0176(13) 0.0186(14) 0.0156(13) 0.0034(11) -0.0009(10) -0.0001(10)
C22' 0.0091(11) 0.0204(14) 0.0179(13) -0.0025(11) 0.0005(10) -0.0018(10)
C23' 0.0132(12) 0.0259(15) 0.0214(14) 0.0019(12) 0.0024(10) -0.0043(11)
C24' 0.0111(12) 0.0258(15) 0.0186(14) -0.0033(11) 0.0005(10) 0.0015(10)
C25' 0.0157(12) 0.0159(13) 0.0154(13) -0.0007(11) -0.0010(10) -0.0024(10)
C26' 0.0290(15) 0.0216(15) 0.0211(15) -0.0009(12) -0.0001(12) -0.0020(12)
C27' 0.0152(13) 0.0231(15) 0.0261(15) 0.0005(12) -0.0005(11) -0.0001(11)
C28' 0.0125(12) 0.0163(13) 0.0184(14) 0.0002(11) 0.0017(10) -0.0003(10)
C29' 0.0204(13) 0.0178(14) 0.0192(14) -0.0017(11) 0.0012(11) -0.0030(11)
C30' 0.025(2) 0.0130(19) 0.022(2) 0.000 0.0065(16) 0.000
C31' 0.0147(17) 0.0132(18) 0.0190(19) 0.000 0.0038(14) 0.000
C32' 0.0134(12) 0.0177(14) 0.0138(13) 0.0044(11) -0.0042(10) -0.0007(10)
C33' 0.0165(13) 0.0216(15) 0.0245(15) 0.0073(12) 0.0025(11) 0.0007(11)
C34' 0.0202(14) 0.0304(17) 0.0179(14) 0.0007(12) -0.0047(11) -0.0051(12)
C35' 0.0131(12) 0.0172(14) 0.0185(14) 0.0025(11) -0.0010(10) -0.0015(10)
C36' 0.0147(13) 0.0301(17) 0.0234(15) 0.0122(13) -0.0006(11) 0.0040(11)
C37' 0.0155(13) 0.0316(17) 0.0334(17) 0.0141(14) 0.0036(12) 0.0090(12)
C38' 0.0153(13) 0.0279(16) 0.0293(16) 0.0068(13) 0.0060(11) 0.0048(11)
C39' 0.0108(11) 0.0195(14) 0.0195(14) 0.0030(11) 0.0002(10) -0.0006(10)
C40' 0.0105(11) 0.0154(13) 0.0175(13) 0.0010(10) -0.0021(10) -0.0010(9)
C41 0.0219(15) 0.0342(18) 0.0373(19) 0.0062(15) 0.0083(13) 0.0079(13)
Cl1 0.0328(4) 0.0574(6) 0.0351(5) 0.0135(4) 0.0066(3) -0.0020(4)
Cl2 0.0430(5) 0.0373(5) 0.0463(5) -0.0050(4) 0.0150(4) 0.0046(4)
Cl3 0.0266(4) 0.0530(6) 0.0562(6) 0.0155(4) 0.0168(4) 0.0099(4)
C42 0.0241(15) 0.0311(18) 0.0391(19) 0.0070(15) 0.0125(13) 0.0026(13)
Cl4 0.0360(4) 0.0600(6) 0.0422(5) -0.0083(4) 0.0192(4) -0.0011(4)
Cl5 0.0524(6) 0.0721(7) 0.0314(5) 0.0166(5) 0.0056(4) 0.0198(5)
Cl6 0.0463(5) 0.0347(5) 0.1170(10) 0.0031(6) 0.0335(6) -0.0053(4)

loop_
_atom_type_symbol
_atom_type_description
_atom_type_scat_dispersion_real
_atom_type_scat_dispersion_imag
_atom_type_scat_source
C C 0.0181 0.0091 'International Tables Vol C Tables 4.2.6.8 and 6.1.1.4'
H H 0.0000 0.0000 'International Tables Vol C Tables 4.2.6.8 and 6.1.1.4'
N N 0.0311 0.0180 'International Tables Vol C Tables 4.2.6.8 and 6.1.1.4'
Cl Cl 0.3639 0.7018 'International Tables Vol C Tables 4.2.6.8 and 6.1.1.4'

loop_
_geom_angle_atom_site_label_1
_geom_angle_atom_site_label_2
_geom_angle_atom_site_label_3
_geom_angle
_geom_angle_site_symmetry_1
_geom_angle_site_symmetry_3
C1 N1 C8 121.9(2) . .
C1 N1 C15 121.1(2) . .
C8 N1 C15 116.6(2) . .
C7 N2 C22 121.8(2) . .
C14 N3 C31 120.1(2) . .
C21 N4 C38 118.2(2) . .
C2 C1 C6 118.5(2) . .
C2 C1 N1 120.1(2) . .
C6 C1 N1 121.4(2) . .
C3 C2 C1 121.0(2) . .
C3 C2 H2 119.5 . .
C1 C2 H2 119.5 . .
C2 C3 C4 121.1(3) . .
C2 C3 H3 119.5 . .
C4 C3 H3 119.5 . .
C5 C4 C3 117.6(2) . .
C5 C4 C7 120.1(2) . .
C3 C4 C7 122.3(3) . .
C6 C5 C4 122.1(2) . .
C6 C5 H5 119.0 . .
C4 C5 H5 119.0 . .
C5 C6 C1 119.7(2) . .
C5 C6 H6 120.1 . .
C1 C6 H6 120.1 . .
N2 C7 C4 122.4(2) . .
N2 C7 H7 118.8 . .
C4 C7 H7 118.8 . .
C13 C8 C9 119.2(2) . .
C13 C8 N1 120.3(2) . .
C9 C8 N1 120.5(2) . .
C10 C9 C8 120.7(2) . .
C10 C9 H9 119.7 . .
C8 C9 H9 119.7 . .
C9 C10 C11 120.5(3) . .
C9 C10 H10 119.7 . .
C11 C10 H10 119.7 . .
C12 C11 C10 118.7(2) . .
C12 C11 C14 120.5(2) . .
C10 C11 C14 120.8(2) . .
C11 C12 C13 121.0(2) . .
C11 C12 H12 119.5 . .
C13 C12 H12 119.5 . .
C12 C13 C8 119.8(2) . .
C12 C13 H13 120.1 . .
C8 C13 H13 120.1 . .
N3 C14 C11 121.0(2) . .
N3 C14 H14 119.5 . .
C11 C14 H14 119.5 . .
C20 C15 C16 119.9(2) . .
C20 C15 N1 121.2(2) . .
C16 C15 N1 118.9(2) . .
C17 C16 C15 120.4(3) . .
C17 C16 H16 119.8 . .
C15 C16 H16 119.8 . .
C16 C17 C18 120.4(2) . .
C16 C17 H17 119.8 . .
C18 C17 H17 119.8 . .
C17 C18 C19 118.6(2) . .
C17 C18 C21 122.7(2) . .
C19 C18 C21 118.6(2) . .
C20 C19 C18 121.1(2) . .
C20 C19 H19 119.4 . .
C18 C19 H19 119.4 . .
C19 C20 C15 119.6(2) . .
C19 C20 H20 120.2 . .
C15 C20 H20 120.2 . .
N4 C21 C18 123.9(2) . .
N4 C21 H21 118.1 . .
C18 C21 H21 118.1 . .
N2 C22 C25 107.2(2) . .
N2 C22 C24 115.3(2) . .
C25 C22 C24 108.8(2) . .
N2 C22 C23 105.2(2) . .
C25 C22 C23 111.4(2) . .
C24 C22 C23 109.0(2) . .
C22 C23 H23A 109.5 . .
C22 C23 H23B 109.5 . .
H23A C23 H23B 109.5 . .
C22 C23 H23C 109.5 . .
H23A C23 H23C 109.5 . .
H23B C23 H23C 109.5 . .
C22 C24 H24A 109.5 . .
C22 C24 H24B 109.5 . .
H24A C24 H24B 109.5 . .
C22 C24 H24C 109.5 . .
H24A C24 H24C 109.5 . .
H24B C24 H24C 109.5 . .
C30 C25 C26 118.9(2) . .
C30 C25 C22 120.7(2) . .
C26 C25 C22 120.4(2) . .
C27 C26 C25 121.8(2) . .
C27 C26 H26 119.1 . .
C25 C26 H26 119.1 . .
C26 C27 C28 118.1(2) . .
C26 C27 C38 122.5(2) . 2_756
C28 C27 C38 119.4(2) . 2_756
C29 C28 C27 120.7(3) . .
C29 C28 H28 119.7 . .
C27 C28 H28 119.7 . .
C28 C29 C30 120.6(2) . .
C28 C29 H29 119.7 . .
C30 C29 H29 119.7 . .
C29 C30 C25 120.0(2) . .
C29 C30 H30 120.0 . .
C25 C30 H30 120.0 . .
N3 C31 C33 107.3(2) . .
N3 C31 C32 112.4(2) . .
C33 C31 C32 110.2(3) . .
N3 C31 C34 108.0(2) . .
C33 C31 C34 110.0(2) . .
C32 C31 C34 108.9(2) . .
C31 C32 H32A 109.5 . .
C31 C32 H32B 109.5 . .
H32A C32 H32B 109.5 . .
C31 C32 H32C 109.5 . .
H32A C32 H32C 109.5 . .
H32B C32 H32C 109.5 . .
C31 C33 H33A 109.5 . .
C31 C33 H33B 109.5 . .
H33A C33 H33B 109.5 . .
C31 C33 H33C 109.5 . .
H33A C33 H33C 109.5 . .
H33B C33 H33C 109.5 . .
C37 C34 C35 118.3(3) . .
C37 C34 C31 121.9(3) . .
C35 C34 C31 119.7(2) . .
C36 C35 C34 120.3(3) . .
C36 C35 H35 119.8 . .
C34 C35 H35 119.8 . .
C35 C36 C35 120.5(4) 2_756 .
C35 C36 H36 119.7 2_756 .
C35 C36 H36 119.7 . .
C34 C37 C34 122.1(4) 2_756 .
C34 C37 H37 118.9 2_756 .
C34 C37 H37 118.9 . .
N4 C38 C27 108.9(2) . 2_756
N4 C38 C40 111.4(2) . .
C27 C38 C40 108.6(2) 2_756 .
N4 C38 C39 108.0(2) . .
C27 C38 C39 109.5(2) 2_756 .
C40 C38 C39 110.4(2) . .
C38 C39 H39A 109.5 . .
C38 C39 H39B 109.5 . .
H39A C39 H39B 109.5 . .
C38 C39 H39C 109.5 . .
H39A C39 H39C 109.5 . .
H39B C39 H39C 109.5 . .
C38 C40 H40A 109.5 . .
C38 C40 H40B 109.5 . .
H40A C40 H40B 109.5 . .
C38 C40 H40C 109.5 . .
H40A C40 H40C 109.5 . .
H40B C40 H40C 109.5 . .
C6' N1' C8' 122.9(2) . .
C6' N1' C15' 120.2(2) . .
C8' N1' C15' 116.8(2) . .
C7' N2' C22' 120.9(2) . .
C14' N3' C25' 122.7(2) . .
C21' N4' C32' 118.4(2) . .
C2' C1' C6' 120.7(2) . .
C2' C1' H1' 119.6 . .
C6' C1' H1' 119.6 . .
C1' C2' C3' 121.2(3) . .
C1' C2' H2' 119.4 . .
C3' C2' H2' 119.4 . .
C4' C3' C2' 117.6(2) . .
C4' C3' C7' 120.5(2) . .
C2' C3' C7' 121.9(2) . .
C5' C4' C3' 121.9(2) . .
C5' C4' H4' 119.1 . .
C3' C4' H4' 119.1 . .
C4' C5' C6' 120.0(2) . .
C4' C5' H5' 120.0 . .
C6' C5' H5' 120.0 . .
C5' C6' N1' 122.0(2) . .
C5' C6' C1' 118.5(2) . .
N1' C6' C1' 119.5(2) . .
N2' C7' C3' 122.3(2) . .
N2' C7' H7' 118.8 . .
C3' C7' H7' 118.8 . .
C9' C8' C13' 119.0(2) . .
C9' C8' N1' 120.9(2) . .
C13' C8' N1' 120.1(2) . .
C10' C9' C8' 120.4(3) . .
C10' C9' H9' 119.8 . .
C8' C9' H9' 119.8 . .
C9' C10' C11' 121.0(3) . .
C9' C10' H10' 119.5 . .
C11' C10' H10' 119.5 . .
C12' C11' C10' 118.3(3) . .
C12' C11' C14' 121.2(2) . .
C10' C11' C14' 120.5(2) . .
C13' C12' C11' 121.0(3) . .
C13' C12' H12' 119.5 . .
C11' C12' H12' 119.5 . .
C12' C13' C8' 120.3(3) . .
C12' C13' H13' 119.8 . .
C8' C13' H13' 119.8 . .
N3' C14' C11' 120.9(2) . .
N3' C14' H14' 119.5 . .
C11' C14' H14' 119.5 . .
C20' C15' C16' 120.5(2) . .
C20' C15' N1' 120.3(2) . .
C16' C15' N1' 119.2(2) . .
C17' C16' C15' 119.8(3) . .
C17' C16' H16' 120.1 . .
C15' C16' H16' 120.1 . .
C16' C17' C18' 120.5(2) . .
C16' C17' H17' 119.8 . .
C18' C17' H17' 119.8 . .
C19' C18' C17' 118.5(2) . .
C19' C18' C21' 119.2(2) . .
C17' C18' C21' 122.2(2) . .
C18' C19' C20' 121.4(3) . .
C18' C19' H19' 119.3 . .
C20' C19' H19' 119.3 . .
C15' C20' C19' 119.2(3) . .
C15' C20' H20' 120.4 . .
C19' C20' H20' 120.4 . .
N4' C21' C18' 123.3(2) . .
N4' C21' H21' 118.4 . .
C18' C21' H21' 118.4 . .
N2' C22' C39' 108.6(2) . 2_656
N2' C22' C23' 105.4(2) . .
C39' C22' C23' 111.1(2) 2_656 .
N2' C22' C24' 114.7(2) . .
C39' C22' C24' 108.2(2) 2_656 .
C23' C22' C24' 108.9(2) . .
C22' C23' H23D 109.5 . .
C22' C23' H23E 109.5 . .
H23D C23' H23E 109.5 . .
C22' C23' H23F 109.5 . .
H23D C23' H23F 109.5 . .
H23E C23' H23F 109.5 . .
C22' C24' H24D 109.5 . .
C22' C24' H24E 109.5 . .
H24D C24' H24E 109.5 . .
C22' C24' H24F 109.5 . .
H24D C24' H24F 109.5 . .
H24E C24' H24F 109.5 . .
N3' C25' C28' 107.4(2) . .
N3' C25' C27' 105.5(2) . .
C28' C25' C27' 107.5(2) . .
N3' C25' C26' 114.1(2) . .
C28' C25' C26' 111.7(2) . .
C27' C25' C26' 110.3(2) . .
C25' C26' H26A 109.5 . .
C25' C26' H26B 109.5 . .
H26A C26' H26B 109.5 . .
C25' C26' H26C 109.5 . .
H26A C26' H26C 109.5 . .
H26B C26' H26C 109.5 . .
C25' C27' H27A 109.5 . .
C25' C27' H27B 109.5 . .
H27A C27' H27B 109.5 . .
C25' C27' H27C 109.5 . .
H27A C27' H27C 109.5 . .
H27B C27' H27C 109.5 . .
C31' C28' C29' 118.1(3) . .
C31' C28' C25' 120.6(2) . .
C29' C28' C25' 121.2(2) . .
C30' C29' C28' 119.8(3) . .
C30' C29' H29' 120.1 . .
C28' C29' H29' 120.1 . .
C29' C30' C29' 121.4(4) 2_656 .
C29' C30' H30' 119.3 2_656 .
C29' C30' H30' 119.3 . .
C28' C31' C28' 122.9(4) 2_656 .
C28' C31' H31' 118.6 2_656 .
C28' C31' H31' 118.6 . .
N4' C32' C33' 111.6(2) . .
N4' C32' C35' 109.1(2) . .
C33' C32' C35' 109.6(2) . .
N4' C32' C34' 107.9(2) . .
C33' C32' C34' 109.4(2) . .
C35' C32' C34' 109.1(2) . .
C32' C33' H33D 109.5 . .
C32' C33' H33E 109.5 . .
H33D C33' H33E 109.5 . .
C32' C33' H33F 109.5 . .
H33D C33' H33F 109.5 . .
H33E C33' H33F 109.5 . .
C32' C34' H34A 109.5 . .
C32' C34' H34B 109.5 . .
H34A C34' H34B 109.5 . .
C32' C34' H34C 109.5 . .
H34A C34' H34C 109.5 . .
H34B C34' H34C 109.5 . .
C40' C35' C36' 118.2(3) . .
C40' C35' C32' 123.0(2) . .
C36' C35' C32' 118.8(2) . .
C37' C36' C35' 120.8(3) . .
C37' C36' H36' 119.6 . .
C35' C36' H36' 119.6 . .
C38' C37' C36' 120.0(3) . .
C38' C37' H37' 120.0 . .
C36' C37' H37' 120.0 . .
C37' C38' C39' 120.4(3) . .
C37' C38' H38' 119.8 . .
C39' C38' H38' 119.8 . .
C38' C39' C40' 118.7(2) . .
C38' C39' C22' 119.3(2) . 2_656
C40' C39' C22' 121.9(2) . 2_656
C35' C40' C39' 121.8(2) . .
C35' C40' H40' 119.1 . .
C39' C40' H40' 119.1 . .
Cl6 C41 Cl4 111.73(19) . .
Cl6 C41 Cl5 110.64(19) . .
Cl4 C41 Cl5 109.18(17) . .
Cl6 C41 H41 108.4 . .
Cl4 C41 H41 108.4 . .
Cl5 C41 H41 108.4 . .
Cl1 C42 Cl3 110.29(18) . .
Cl1 C42 Cl2 110.44(17) . .
Cl3 C42 Cl2 110.02(18) . .
Cl1 C42 H42 108.7 . .
Cl3 C42 H42 108.7 . .
Cl2 C42 H42 108.7 . .

loop_
_geom_bond_atom_site_label_1
_geom_bond_atom_site_label_2
_geom_bond_distance
_geom_bond_site_symmetry_2
N1 C1 1.407(3) .
N1 C8 1.418(3) .
N1 C15 1.436(3) .
N2 C7 1.266(4) .
N2 C22 1.476(3) .
N3 C14 1.266(3) .
N3 C31 1.480(3) .
N4 C21 1.261(3) .
N4 C38 1.490(3) .
C1 C2 1.394(4) .
C1 C6 1.400(4) .
C2 C3 1.382(4) .
C2 H2 0.9500 .
C3 C4 1.396(4) .
C3 H3 0.9500 .
C4 C5 1.389(4) .
C4 C7 1.469(3) .
C5 C6 1.389(3) .
C5 H5 0.9500 .
C6 H6 0.9500 .
C7 H7 0.9500 .
C8 C13 1.394(4) .
C8 C9 1.397(4) .
C9 C10 1.374(4) .
C9 H9 0.9500 .
C10 C11 1.399(4) .
C10 H10 0.9500 .
C11 C12 1.389(4) .
C11 C14 1.473(4) .
C12 C13 1.390(4) .
C12 H12 0.9500 .
C13 H13 0.9500 .
C14 H14 0.9500 .
C15 C20 1.388(4) .
C15 C16 1.396(4) .
C16 C17 1.386(4) .
C16 H16 0.9500 .
C17 C18 1.395(4) .
C17 H17 0.9500 .
C18 C19 1.402(4) .
C18 C21 1.473(3) .
C19 C20 1.387(4) .
C19 H19 0.9500 .
C20 H20 0.9500 .
C21 H21 0.9500 .
C22 C25 1.533(4) .
C22 C24 1.534(4) .
C22 C23 1.535(4) .
C23 H23A 0.9800 .
C23 H23B 0.9800 .
C23 H23C 0.9800 .
C24 H24A 0.9800 .
C24 H24B 0.9800 .
C24 H24C 0.9800 .
C25 C30 1.393(4) .
C25 C26 1.397(4) .
C26 C27 1.392(4) .
C26 H26 0.9500 .
C27 C28 1.400(4) .
C27 C38 1.524(4) 2_756
C28 C29 1.384(4) .
C28 H28 0.9500 .
C29 C30 1.388(4) .
C29 H29 0.9500 .
C30 H30 0.9500 .
C31 C33 1.532(4) .
C31 C32 1.533(4) .
C31 C34 1.533(4) .
C32 H32A 0.9800 .
C32 H32B 0.9800 .
C32 H32C 0.9800 .
C33 H33A 0.9800 .
C33 H33B 0.9800 .
C33 H33C 0.9800 .
C34 C37 1.390(3) .
C34 C35 1.397(4) .
C35 C36 1.383(3) .
C35 H35 0.9500 .
C36 C35 1.383(3) 2_756
C36 H36 0.9500 .
C37 C34 1.390(3) 2_756
C37 H37 0.9500 .
C38 C27 1.524(4) 2_756
C38 C40 1.536(4) .
C38 C39 1.535(4) .
C39 H39A 0.9800 .
C39 H39B 0.9800 .
C39 H39C 0.9800 .
C40 H40A 0.9800 .
C40 H40B 0.9800 .
C40 H40C 0.9800 .
N1' C6' 1.403(3) .
N1' C8' 1.424(3) .
N1' C15' 1.443(3) .
N2' C7' 1.271(3) .
N2' C22' 1.484(3) .
N3' C14' 1.259(3) .
N3' C25' 1.479(3) .
N4' C21' 1.263(3) .
N4' C32' 1.482(3) .
C1' C2' 1.381(3) .
C1' C6' 1.407(4) .
C1' H1' 0.9500 .
C2' C3' 1.402(4) .
C2' H2' 0.9500 .
C3' C4' 1.396(4) .
C3' C7' 1.471(3) .
C4' C5' 1.389(3) .
C4' H4' 0.9500 .
C5' C6' 1.399(4) .
C5' H5' 0.9500 .
C7' H7' 0.9500 .
C8' C9' 1.391(4) .
C8' C13' 1.396(4) .
C9' C10' 1.381(4) .
C9' H9' 0.9500 .
C10' C11' 1.398(4) .
C10' H10' 0.9500 .
C11' C12' 1.389(4) .
C11' C14' 1.486(4) .
C12' C13' 1.382(4) .
C12' H12' 0.9500 .
C13' H13' 0.9500 .
C14' H14' 0.9500 .
C15' C20' 1.382(4) .
C15' C16' 1.391(4) .
C16' C17' 1.386(4) .
C16' H16' 0.9500 .
C17' C18' 1.399(4) .
C17' H17' 0.9500 .
C18' C19' 1.387(4) .
C18' C21' 1.475(4) .
C19' C20' 1.391(4) .
C19' H19' 0.9500 .
C20' H20' 0.9500 .
C21' H21' 0.9500 .
C22' C39' 1.532(4) 2_656
C22' C23' 1.537(4) .
C22' C24' 1.538(4) .
C23' H23D 0.9800 .
C23' H23E 0.9800 .
C23' H23F 0.9800 .
C24' H24D 0.9800 .
C24' H24E 0.9800 .
C24' H24F 0.9800 .
C25' C28' 1.533(4) .
C25' C27' 1.536(4) .
C25' C26' 1.536(4) .
C26' H26A 0.9800 .
C26' H26B 0.9800 .
C26' H26C 0.9800 .
C27' H27A 0.9800 .
C27' H27B 0.9800 .
C27' H27C 0.9800 .
C28' C31' 1.391(3) .
C28' C29' 1.400(4) .
C29' C30' 1.388(3) .
C29' H29' 0.9500 .
C30' C29' 1.388(3) 2_656
C30' H30' 0.9500 .
C31' C28' 1.391(3) 2_656
C31' H31' 0.9500 .
C32' C33' 1.532(4) .
C32' C35' 1.533(4) .
C32' C34' 1.537(4) .
C33' H33D 0.9800 .
C33' H33E 0.9800 .
C33' H33F 0.9800 .
C34' H34A 0.9800 .
C34' H34B 0.9800 .
C34' H34C 0.9800 .
C35' C40' 1.390(4) .
C35' C36' 1.398(4) .
C36' C37' 1.387(4) .
C36' H36' 0.9500 .
C37' C38' 1.386(4) .
C37' H37' 0.9500 .
C38' C39' 1.393(4) .
C38' H38' 0.9500 .
C39' C40' 1.394(4) .
C39' C22' 1.532(4) 2_656
C40' H40' 0.9500 .
C41 Cl6 1.744(3) .
C41 Cl4 1.754(3) .
C41 Cl5 1.777(4) .
C41 H41 1.0000 .
Cl1 C42 1.763(3) .
Cl2 C42 1.766(4) .
Cl3 C42 1.764(3) .
C42 H42 1.0000 .

loop_
_geom_torsion_atom_site_label_1
_geom_torsion_atom_site_label_2
_geom_torsion_atom_site_label_3
_geom_torsion_atom_site_label_4
_geom_torsion
_geom_torsion_site_symmetry_1
_geom_torsion_site_symmetry_4
C8 N1 C1 C2 170.0(3) . .
C15 N1 C1 C2 -17.3(4) . .
C8 N1 C1 C6 -8.8(4) . .
C15 N1 C1 C6 163.9(2) . .
C6 C1 C2 C3 -1.6(4) . .
N1 C1 C2 C3 179.5(3) . .
C1 C2 C3 C4 0.3(4) . .
C2 C3 C4 C5 1.4(4) . .
C2 C3 C4 C7 -178.6(3) . .
C3 C4 C5 C6 -1.9(4) . .
C7 C4 C5 C6 178.1(2) . .
C4 C5 C6 C1 0.6(4) . .
C2 C1 C6 C5 1.1(4) . .
N1 C1 C6 C5 -180.0(2) . .
C22 N2 C7 C4 178.6(2) . .
C5 C4 C7 N2 -173.7(3) . .
C3 C4 C7 N2 6.3(4) . .
C1 N1 C8 C13 127.0(3) . .
C15 N1 C8 C13 -46.0(3) . .
C1 N1 C8 C9 -53.9(4) . .
C15 N1 C8 C9 133.1(3) . .
C13 C8 C9 C10 -2.2(4) . .
N1 C8 C9 C10 178.7(2) . .
C8 C9 C10 C11 1.1(4) . .
C9 C10 C11 C12 1.1(4) . .
C9 C10 C11 C14 -178.7(2) . .
C10 C11 C12 C13 -2.3(4) . .
C14 C11 C12 C13 177.5(2) . .
C11 C12 C13 C8 1.2(4) . .
C9 C8 C13 C12 1.0(4) . .
N1 C8 C13 C12 -179.8(2) . .
C31 N3 C14 C11 179.0(2) . .
C12 C11 C14 N3 -171.0(3) . .
C10 C11 C14 N3 8.8(4) . .
C1 N1 C15 C20 -63.1(3) . .
C8 N1 C15 C20 110.0(3) . .
C1 N1 C15 C16 119.8(3) . .
C8 N1 C15 C16 -67.2(3) . .
C20 C15 C16 C17 -1.6(4) . .
N1 C15 C16 C17 175.6(2) . .
C15 C16 C17 C18 0.8(4) . .
C16 C17 C18 C19 0.9(4) . .
C16 C17 C18 C21 -179.2(2) . .
C17 C18 C19 C20 -2.0(4) . .
C21 C18 C19 C20 178.2(2) . .
C18 C19 C20 C15 1.2(4) . .
C16 C15 C20 C19 0.5(4) . .
N1 C15 C20 C19 -176.6(2) . .
C38 N4 C21 C18 179.8(2) . .
C17 C18 C21 N4 3.8(4) . .
C19 C18 C21 N4 -176.4(3) . .
C7 N2 C22 C25 126.6(3) . .
C7 N2 C22 C24 5.3(4) . .
C7 N2 C22 C23 -114.7(3) . .
N2 C22 C25 C30 159.5(2) . .
C24 C22 C25 C30 -75.2(3) . .
C23 C22 C25 C30 44.9(3) . .
N2 C22 C25 C26 -22.0(3) . .
C24 C22 C25 C26 103.3(3) . .
C23 C22 C25 C26 -136.6(2) . .
C30 C25 C26 C27 0.2(4) . .
C22 C25 C26 C27 -178.4(2) . .
C25 C26 C27 C28 0.1(4) . .
C25 C26 C27 C38 -177.9(2) . 2_756
C26 C27 C28 C29 -0.7(4) . .
C38 C27 C28 C29 177.4(2) 2_756 .
C27 C28 C29 C30 1.0(4) . .
C28 C29 C30 C25 -0.7(4) . .
C26 C25 C30 C29 0.1(4) . .
C22 C25 C30 C29 178.7(2) . .
C14 N3 C31 C33 -82.3(3) . .
C14 N3 C31 C32 39.0(3) . .
C14 N3 C31 C34 159.1(2) . .
N3 C31 C34 C37 -11.3(3) . .
C33 C31 C34 C37 -128.1(2) . .
C32 C31 C34 C37 111.0(3) . .
N3 C31 C34 C35 170.0(2) . .
C33 C31 C34 C35 53.2(3) . .
C32 C31 C34 C35 -67.6(3) . .
C37 C34 C35 C36 1.2(3) . .
C31 C34 C35 C36 179.9(2) . .
C34 C35 C36 C35 -0.60(18) . 2_756
C35 C34 C37 C34 -0.58(17) . 2_756
C31 C34 C37 C34 -179.3(3) . 2_756
C21 N4 C38 C27 169.4(2) . 2_756
C21 N4 C38 C40 49.5(3) . .
C21 N4 C38 C39 -71.8(3) . .
C6' C1' C2' C3' 0.3(4) . .
C1' C2' C3' C4' -2.7(4) . .
C1' C2' C3' C7' 176.6(2) . .
C2' C3' C4' C5' 2.8(4) . .
C7' C3' C4' C5' -176.5(2) . .
C3' C4' C5' C6' -0.6(4) . .
C4' C5' C6' N1' 178.1(2) . .
C4' C5' C6' C1' -1.9(4) . .
C8' N1' C6' C5' 14.6(4) . .
C15' N1' C6' C5' -161.1(3) . .
C8' N1' C6' C1' -165.4(2) . .
C15' N1' C6' C1' 18.9(4) . .
C2' C1' C6' C5' 2.1(4) . .
C2' C1' C6' N1' -178.0(2) . .
C22' N2' C7' C3' -178.6(2) . .
C4' C3' C7' N2' 166.7(3) . .
C2' C3' C7' N2' -12.6(4) . .
C6' N1' C8' C9' 55.3(4) . .
C15' N1' C8' C9' -128.9(3) . .
C6' N1' C8' C13' -127.2(3) . .
C15' N1' C8' C13' 48.6(3) . .
C13' C8' C9' C10' -0.4(4) . .
N1' C8' C9' C10' 177.2(2) . .
C8' C9' C10' C11' 1.4(4) . .
C9' C10' C11' C12' -0.4(4) . .
C9' C10' C11' C14' -179.1(2) . .
C10' C11' C12' C13' -1.7(4) . .
C14' C11' C12' C13' 177.0(2) . .
C11' C12' C13' C8' 2.8(4) . .
C9' C8' C13' C12' -1.7(4) . .
N1' C8' C13' C12' -179.3(2) . .
C25' N3' C14' C11' 176.6(2) . .
C12' C11' C14' N3' -161.5(3) . .
C10' C11' C14' N3' 17.1(4) . .
C6' N1' C15' C20' 75.4(3) . .
C8' N1' C15' C20' -100.5(3) . .
C6' N1' C15' C16' -106.2(3) . .
C8' N1' C15' C16' 77.9(3) . .
C20' C15' C16' C17' 2.8(4) . .
N1' C15' C16' C17' -175.6(2) . .
C15' C16' C17' C18' -0.6(4) . .
C16' C17' C18' C19' -2.0(4) . .
C16' C17' C18' C21' 176.5(2) . .
C17' C18' C19' C20' 2.4(4) . .
C21' C18' C19' C20' -176.2(3) . .
C16' C15' C20' C19' -2.4(4) . .
N1' C15' C20' C19' 176.0(2) . .
C18' C19' C20' C15' -0.2(4) . .
C32' N4' C21' C18' -178.0(2) . .
C19' C18' C21' N4' 175.4(3) . .
C17' C18' C21' N4' -3.1(4) . .
C7' N2' C22' C39' -116.1(3) . 2_656
C7' N2' C22' C23' 124.8(3) . .
C7' N2' C22' C24' 5.1(3) . .
C14' N3' C25' C28' 147.1(2) . .
C14' N3' C25' C27' -98.5(3) . .
C14' N3' C25' C26' 22.8(3) . .
N3' C25' C28' C31' 18.5(3) . .
C27' C25' C28' C31' -94.6(3) . .
C26' C25' C28' C31' 144.3(2) . .
N3' C25' C28' C29' -165.9(2) . .
C27' C25' C28' C29' 81.0(3) . .
C26' C25' C28' C29' -40.1(3) . .
C31' C28' C29' C30' -1.0(3) . .
C25' C28' C29' C30' -176.7(2) . .
C28' C29' C30' C29' 0.49(18) . 2_656
C29' C28' C31' C28' 0.48(17) . 2_656
C25' C28' C31' C28' 176.2(3) . 2_656
C21' N4' C32' C33' -48.3(3) . .
C21' N4' C32' C35' -169.6(2) . .
C21' N4' C32' C34' 71.9(3) . .
N4' C32' C35' C40' -2.7(3) . .
C33' C32' C35' C40' -125.2(3) . .
C34' C32' C35' C40' 115.0(3) . .
N4' C32' C35' C36' 178.0(2) . .
C33' C32' C35' C36' 55.5(3) . .
C34' C32' C35' C36' -64.3(3) . .
C40' C35' C36' C37' 2.0(4) . .
C32' C35' C36' C37' -178.7(3) . .
C35' C36' C37' C38' -2.0(5) . .
C36' C37' C38' C39' 0.0(5) . .
C37' C38' C39' C40' 2.0(4) . .
C37' C38' C39' C22' -174.6(3) . 2_656
C36' C35' C40' C39' 0.1(4) . .
C32' C35' C40' C39' -179.2(2) . .
C38' C39' C40' C35' -2.0(4) . .
C22' C39' C40' C35' 174.5(2) 2_656 .
